data_1511533
loop_
_publ_author_name
'Mamedov, H.S.'
'Abdullaev, G.K.'
'Djafarov, G.G.'

_publ_section_title
;
 Crystal structure of lanthanium cobalt metaborate
;
_journal_name_full 'Zhurnal Strukturnoi Khimii (Issue-No. from 1981)'
_journal_page_first 71
_journal_page_last 76
_journal_volume 16
_journal_year 1975
_chemical_formula_sum 'B5 Co La O10'
_chemical_name_systematic 'La Co (B O2)5'
_space_group_IT_number 14
_symmetry_space_group_name_Hall '-P 2yn'
_symmetry_space_group_name_H-M 'P 1 21/n 1'
_cell_angle_alpha 90
_cell_angle_beta 92
_cell_angle_gamma 90
_cell_formula_units_Z 4
_cell_length_a 8.85
_cell_length_b 7.63
_cell_length_c 9.66
_cell_volume 651.899
_citation_journal_id_ASTM ZSTKAI
_cod_data_source_file boron4-x_169.cif
_cod_data_source_block B5Co1La1O10
_cod_original_sg_symbol_Hall '-P 2ybc (x-z,y,z)'
_cod_original_formula_sum 'B5 Co1 La1 O10'
_cod_database_code 1511533

loop_
_symmetry_equiv_pos_as_xyz
x,y,z
-x+1/2,y+1/2,-z+1/2
-x,-y,-z
x-1/2,-y-1/2,z-1/2

loop_
_atom_site_label
_atom_site_type_symbol
_atom_site_fract_x
_atom_site_fract_y
_atom_site_fract_z
_atom_site_occupancy
_atom_site_U_iso_or_equiv
O2 O-2 0.826 0.515 0.135 1 0.0
O8 O-2 0.809 0.369 0.488 1 0.0
B5 B+3 0.935 0.315 0.419 1 0.0
B2 B+3 0.48 0.334 0.391 1 0.0
B1 B+3 0.91 0.577 0.261 1 0.0
O1 O-2 0.021 0.718 0.236 1 0.0
O10 O-2 0.256 0.449 0.098 1 0.0
O3 O-2 0.994 0.424 0.32 1 0.0
O9 O-2 0.514 0.647 0.068 1 0.0
Co1 Co+2 0.597 0.407 0.128 1 0.0
O6 O-2 0.329 0.402 0.42 1 0.0
O4 O-2 0.812 0.656 0.368 1 0.0
O5 O-2 0.584 0.483 0.348 1 0.0
B3 B+3 0.717 0.526 0.443 1 0.0
O7 O-2 0.548 0.222 0.505 1 0.0
La1 La+3 0.182 0.186 0.236 1 0.0
B4 B+3 0.845 0.59 0.006 1 0.0
